data_2230872
loop_
_publ_author_name
'Moumou, Mohamed'
'Benharref, Ahmed'
'Berraho, Moha'
'El Ammari, Lahcen'
'Akssira, Mohamed'
'Elhakmaoui, Ahmed'

_publ_section_title
;
 5,9-Dihydroxy-9-methyl-3,6-dimethylene-3a,4,5,6,6a,7,8,9,9a,9b-decahydroazuleno[4,5-<i>b</i>]furan-2(3<i>H</i>)-one
;
_journal_coeditor_code SJ5165
_journal_issue 7
_journal_name_full 'Acta Crystallographica Section E'
_journal_page_first o1760
_journal_page_last o1761
_journal_paper_doi 10.1107/S160053681102352X
_journal_volume 67
_journal_year 2011
_chemical_formula_iupac 'C15 H20 O4'
_chemical_formula_moiety 'C15 H20 O4'
_chemical_formula_sum 'C15 H20 O4'
_chemical_formula_weight 264.31
_chemical_name_systematic
;
5,9-Dihydroxy-9-methyl-3,6-dimethylene-3a,4,5,6,6a,7,8,9,9a,9b-
decahydroazuleno[4,5-<i>b</i>]furan-2(3<i>H</i>)-one
;
_space_group_IT_number 19
_symmetry_cell_setting orthorhombic
_symmetry_space_group_name_Hall 'P 2ac 2ab'
_symmetry_space_group_name_H-M 'P 21 21 21'
_atom_sites_solution_hydrogens geom
_atom_sites_solution_primary direct
_atom_sites_solution_secondary difmap
_audit_creation_method SHELXL-97
_cell_angle_alpha 90.00
_cell_angle_beta 90.00
_cell_angle_gamma 90.00
_cell_formula_units_Z 4
_cell_length_a 6.4210(14)
_cell_length_b 13.504(3)
_cell_length_c 15.619(3)
_cell_measurement_reflns_used 14445
_cell_measurement_temperature 298(2)
_cell_measurement_theta_max 26.4
_cell_measurement_theta_min 2
_cell_volume 1354.3(5)
_computing_cell_refinement 'APEX2 and SAINT (Bruker, 2005)'
_computing_data_collection 'APEX2 (Bruker, 2005)'
_computing_data_reduction 'SAINT (Bruker, 2005)'
_computing_molecular_graphics 'ORTEP-3 for Windows (Farrugia, 1997)and PLATON (Spek, 2009)'
_computing_publication_material 'WinGX (Farrugia, 1999)'
_computing_structure_refinement 'SHELXL97 (Sheldrick, 2008)'
_computing_structure_solution 'SHELXS97 (Sheldrick, 2008)'
_diffrn_ambient_temperature 298(2)
_diffrn_measured_fraction_theta_full 1.000
_diffrn_measured_fraction_theta_max 1.000
_diffrn_measurement_device_type 'Bruker APEXII CCD area-detector'
_diffrn_measurement_method '\f and \w'
_diffrn_radiation_monochromator graphite
_diffrn_radiation_source 'fine-focus sealed tube'
_diffrn_radiation_type MoK\a
_diffrn_radiation_wavelength 0.71073
_diffrn_reflns_av_R_equivalents 0.0510
_diffrn_reflns_av_sigmaI/netI 0.0223
_diffrn_reflns_limit_h_max 8
_diffrn_reflns_limit_h_min -8
_diffrn_reflns_limit_k_max 16
_diffrn_reflns_limit_k_min -16
_diffrn_reflns_limit_l_max 18
_diffrn_reflns_limit_l_min -19
_diffrn_reflns_number 14445
_diffrn_reflns_theta_full 26.37
_diffrn_reflns_theta_max 26.37
_diffrn_reflns_theta_min 1.99
_diffrn_standards_number 0
_exptl_absorpt_coefficient_mu 0.093
_exptl_absorpt_correction_type none
_exptl_crystal_colour colourless
_exptl_crystal_density_diffrn 1.296
_exptl_crystal_density_method 'not measured'
_exptl_crystal_description platelet
_exptl_crystal_F_000 568
_exptl_crystal_size_max 0.50
_exptl_crystal_size_mid 0.33
_exptl_crystal_size_min 0.075
_refine_diff_density_max 0.204
_refine_diff_density_min -0.184
_refine_ls_extinction_method none
_refine_ls_goodness_of_fit_ref 1.080
_refine_ls_hydrogen_treatment constr
_refine_ls_matrix_type full
_refine_ls_number_parameters 175
_refine_ls_number_reflns 1610
_refine_ls_number_restraints 0
_refine_ls_restrained_S_all 1.080
_refine_ls_R_factor_all 0.0410
_refine_ls_R_factor_gt 0.0372
_refine_ls_shift/su_max 0.002
_refine_ls_shift/su_mean 0.000
_refine_ls_structure_factor_coef Fsqd
_refine_ls_weighting_details 'calc w=1/[\s^2^(Fo^2^)+(0.0616P)^2^+0.1199P] where P=(Fo^2^+2Fc^2^)/3'
_refine_ls_weighting_scheme calc
_refine_ls_wR_factor_gt 0.0928
_refine_ls_wR_factor_ref 0.0967
_reflns_number_gt 1473
_reflns_number_total 1610
_reflns_threshold_expression I>2\s(I)
_cod_data_source_file sj5165.cif
_cod_data_source_block I
_cod_original_cell_volume 1354.4(5)
_cod_database_code 2230872
_cod_database_fobs_code 2230872

loop_
_symmetry_equiv_pos_as_xyz
'x, y, z'
'-x+1/2, -y, z+1/2'
'x+1/2, -y+1/2, -z'
'-x, y+1/2, -z+1/2'

loop_
_atom_site_type_symbol
_atom_site_label
_atom_site_fract_x
_atom_site_fract_y
_atom_site_fract_z
_atom_site_U_iso_or_equiv
_atom_site_adp_type
_atom_site_calc_flag
_atom_site_refinement_flags
_atom_site_occupancy
_atom_site_symmetry_multiplicity
_atom_site_disorder_assembly
_atom_site_disorder_group
C C13 0.5094(4) 0.2383(2) 0.65504(15) 0.0622(7) Uani d . 1 1 . .
H H13A 0.6162 0.2666 0.6231 0.075 Uiso calc R 1 1 . .
H H13B 0.5024 0.2493 0.7138 0.075 Uiso calc R 1 1 . .
C C14 0.0186(5) -0.14917(17) 0.73734(18) 0.0636(7) Uani d . 1 1 . .
H H14A -0.0277 -0.2020 0.7042 0.076 Uiso calc R 1 1 . .
H H14B 0.1063 -0.1606 0.7837 0.076 Uiso calc R 1 1 . .
C C15 0.0444(4) -0.12759(19) 0.47662(17) 0.0613(7) Uani d . 1 1 . .
H H15A 0.0015 -0.1705 0.4309 0.092 Uiso calc R 1 1 . .
H H15B 0.0570 -0.1652 0.5285 0.092 Uiso calc R 1 1 . .
H H15C 0.1764 -0.0984 0.4627 0.092 Uiso calc R 1 1 . .
C C1 -0.1819(3) -0.02941(14) 0.64505(12) 0.0357(4) Uani d . 1 1 . .
H H1 -0.2819 0.0185 0.6681 0.043 Uiso calc R 1 1 . .
C C2 -0.0403(3) -0.05775(15) 0.71848(12) 0.0398(5) Uani d . 1 1 . .
C C3 0.0356(4) 0.02616(16) 0.77685(13) 0.0459(5) Uani d . 1 1 . .
H H3 0.0753 -0.0028 0.8320 0.055 Uiso calc R 1 1 . .
C C4 0.2238(4) 0.08094(17) 0.74103(12) 0.0434(5) Uani d . 1 1 . .
H H4A 0.3401 0.0353 0.7378 0.052 Uiso calc R 1 1 . .
H H4B 0.2619 0.1334 0.7805 0.052 Uiso calc R 1 1 . .
C C5 0.1881(3) 0.12596(13) 0.65264(11) 0.0318(4) Uani d . 1 1 . .
H H5 0.0665 0.1697 0.6553 0.038 Uiso calc R 1 1 . .
C C6 0.1518(3) 0.04783(12) 0.58217(11) 0.0293(4) Uani d . 1 1 . .
H H6 0.2284 -0.0126 0.5967 0.035 Uiso calc R 1 1 . .
C C7 -0.0736(3) 0.02223(12) 0.56617(11) 0.0299(4) Uani d . 1 1 . .
H H7 -0.1476 0.0845 0.5557 0.036 Uiso calc R 1 1 . .
C C8 -0.1172(3) -0.04621(14) 0.48887(12) 0.0379(4) Uani d . 1 1 . .
C C9 -0.3311(4) -0.08880(16) 0.51157(14) 0.0466(5) Uani d . 1 1 . .
H H9A -0.4401 -0.0403 0.5022 0.056 Uiso calc R 1 1 . .
H H9B -0.3610 -0.1474 0.4779 0.056 Uiso calc R 1 1 . .
C C10 -0.3114(4) -0.11414(17) 0.60591(14) 0.0514(6) Uani d . 1 1 . .
H H10A -0.2413 -0.1772 0.6134 0.062 Uiso calc R 1 1 . .
H H10B -0.4476 -0.1178 0.6326 0.062 Uiso calc R 1 1 . .
C C11 0.3685(3) 0.18293(14) 0.61722(12) 0.0369(4) Uani d . 1 1 . .
C C12 0.3756(3) 0.16406(15) 0.52329(12) 0.0387(5) Uani d . 1 1 . .
O O1 0.4807(3) 0.20235(13) 0.46923(10) 0.0620(5) Uani d . 1 1 . .
O O2 -0.1301(3) 0.00763(13) 0.40985(9) 0.0566(5) Uani d . 1 1 . .
H H2 -0.0522 0.0557 0.4118 0.085 Uiso calc R 1 1 . .
O O3 0.2403(2) 0.09088(10) 0.50419(7) 0.0362(3) Uani d . 1 1 . .
O O4 -0.1222(3) 0.09798(12) 0.79206(10) 0.0573(5) Uani d . 1 1 . .
H H4 -0.2162 0.0730 0.8203 0.086 Uiso calc R 1 1 . .

loop_
_atom_site_aniso_label
_atom_site_aniso_U_11
_atom_site_aniso_U_22
_atom_site_aniso_U_33
_atom_site_aniso_U_12
_atom_site_aniso_U_13
_atom_site_aniso_U_23
C13 0.0621(16) 0.0839(17) 0.0406(11) -0.0351(15) -0.0006(12) -0.0034(12)
C14 0.0740(17) 0.0480(12) 0.0688(16) -0.0014(13) -0.0178(15) 0.0204(12)
C15 0.0588(15) 0.0567(13) 0.0685(15) -0.0020(13) 0.0073(13) -0.0282(13)
C1 0.0348(10) 0.0377(9) 0.0347(9) -0.0005(8) 0.0039(8) 0.0039(7)
C2 0.0418(11) 0.0429(10) 0.0347(9) -0.0039(9) 0.0016(9) 0.0100(8)
C3 0.0584(13) 0.0511(11) 0.0283(8) -0.0074(11) 0.0002(9) 0.0092(8)
C4 0.0480(12) 0.0531(11) 0.0292(9) -0.0102(10) -0.0060(9) 0.0037(9)
C5 0.0326(9) 0.0346(8) 0.0283(8) -0.0027(8) -0.0017(8) 0.0018(7)
C6 0.0300(9) 0.0315(8) 0.0263(8) -0.0003(7) -0.0007(7) 0.0036(7)
C7 0.0325(9) 0.0270(8) 0.0301(8) 0.0001(7) -0.0023(7) 0.0016(7)
C8 0.0394(11) 0.0406(10) 0.0338(9) -0.0087(9) -0.0016(9) -0.0016(8)
C9 0.0423(11) 0.0463(11) 0.0511(12) -0.0115(10) -0.0062(10) -0.0023(10)
C10 0.0473(12) 0.0564(12) 0.0505(12) -0.0189(11) -0.0014(10) 0.0076(10)
C11 0.0365(11) 0.0393(9) 0.0348(9) -0.0051(8) -0.0011(8) 0.0024(8)
C12 0.0385(11) 0.0425(10) 0.0350(9) -0.0077(9) 0.0004(9) 0.0033(8)
O1 0.0665(11) 0.0793(12) 0.0403(8) -0.0341(10) 0.0092(8) 0.0057(8)
O2 0.0708(11) 0.0656(10) 0.0333(7) -0.0277(9) -0.0134(7) 0.0038(7)
O3 0.0387(7) 0.0427(7) 0.0273(6) -0.0079(6) 0.0026(6) 0.0006(5)
O4 0.0700(11) 0.0567(9) 0.0453(8) -0.0069(9) 0.0244(9) -0.0022(7)

loop_
_atom_type_symbol
_atom_type_description
_atom_type_scat_dispersion_real
_atom_type_scat_dispersion_imag
_atom_type_scat_source
C C 0.0033 0.0000 'International Tables Vol C Tables 4.2.6.8 and 6.1.1.4'
H H 0.0000 0.0000 'International Tables Vol C Tables 4.2.6.8 and 6.1.1.4'
O O 0.0106 0.0000 'International Tables Vol C Tables 4.2.6.8 and 6.1.1.4'

loop_
_geom_angle_atom_site_label_1
_geom_angle_atom_site_label_2
_geom_angle_atom_site_label_3
_geom_angle_site_symmetry_1
_geom_angle_site_symmetry_3
_geom_angle
_geom_angle_publ_flag
C11 C13 H13A . . 120.0 ?
C11 C13 H13B . . 120.0 ?
H13A C13 H13B . . 120.0 ?
C2 C14 H14A . . 120.0 ?
C2 C14 H14B . . 120.0 ?
H14A C14 H14B . . 120.0 ?
C8 C15 H15A . . 109.5 ?
C8 C15 H15B . . 109.5 ?
H15A C15 H15B . . 109.5 ?
C8 C15 H15C . . 109.5 ?
H15A C15 H15C . . 109.5 ?
H15B C15 H15C . . 109.5 ?
C2 C1 C10 . . 115.94(17) ?
C2 C1 C7 . . 116.03(16) ?
C10 C1 C7 . . 104.85(15) ?
C2 C1 H1 . . 106.4 ?
C10 C1 H1 . . 106.4 ?
C7 C1 H1 . . 106.4 ?
C14 C2 C1 . . 125.2(2) ?
C14 C2 C3 . . 117.8(2) ?
C1 C2 C3 . . 117.04(16) ?
O4 C3 C4 . . 107.17(17) ?
O4 C3 C2 . . 112.13(18) ?
C4 C3 C2 . . 113.11(17) ?
O4 C3 H3 . . 108.1 ?
C4 C3 H3 . . 108.1 ?
C2 C3 H3 . . 108.1 ?
C3 C4 C5 . . 113.99(17) ?
C3 C4 H4A . . 108.8 ?
C5 C4 H4A . . 108.8 ?
C3 C4 H4B . . 108.8 ?
C5 C4 H4B . . 108.8 ?
H4A C4 H4B . . 107.6 ?
C11 C5 C4 . . 115.01(16) ?
C11 C5 C6 . . 101.82(14) ?
C4 C5 C6 . . 113.31(15) ?
C11 C5 H5 . . 108.8 ?
C4 C5 H5 . . 108.8 ?
C6 C5 H5 . . 108.8 ?
O3 C6 C7 . . 109.01(14) ?
O3 C6 C5 . . 105.27(13) ?
C7 C6 C5 . . 114.82(15) ?
O3 C6 H6 . . 109.2 ?
C7 C6 H6 . . 109.2 ?
C5 C6 H6 . . 109.2 ?
C6 C7 C8 . . 116.10(15) ?
C6 C7 C1 . . 113.26(15) ?
C8 C7 C1 . . 105.42(14) ?
C6 C7 H7 . . 107.2 ?
C8 C7 H7 . . 107.2 ?
C1 C7 H7 . . 107.2 ?
O2 C8 C15 . . 107.27(18) ?
O2 C8 C9 . . 109.74(17) ?
C15 C8 C9 . . 111.66(17) ?
O2 C8 C7 . . 112.29(14) ?
C15 C8 C7 . . 113.96(17) ?
C9 C8 C7 . . 101.90(16) ?
C10 C9 C8 . . 103.59(18) ?
C10 C9 H9A . . 111.0 ?
C8 C9 H9A . . 111.0 ?
C10 C9 H9B . . 111.0 ?
C8 C9 H9B . . 111.0 ?
H9A C9 H9B . . 109.0 ?
C9 C10 C1 . . 105.22(17) ?
C9 C10 H10A . . 110.7 ?
C1 C10 H10A . . 110.7 ?
C9 C10 H10B . . 110.7 ?
C1 C10 H10B . . 110.7 ?
H10A C10 H10B . . 108.8 ?
C13 C11 C12 . . 121.3(2) ?
C13 C11 C5 . . 131.25(19) ?
C12 C11 C5 . . 107.44(16) ?
O1 C12 O3 . . 121.53(18) ?
O1 C12 C11 . . 129.6(2) ?
O3 C12 C11 . . 108.86(16) ?
C8 O2 H2 . . 109.5 ?
C12 O3 C6 . . 110.91(13) ?
C3 O4 H4 . . 109.5 ?

loop_
_geom_bond_atom_site_label_1
_geom_bond_atom_site_label_2
_geom_bond_site_symmetry_2
_geom_bond_distance
_geom_bond_publ_flag
C13 C11 . 1.314(3) ?
C13 H13A . 0.9300 ?
C13 H13B . 0.9300 ?
C14 C2 . 1.324(3) ?
C14 H14A . 0.9300 ?
C14 H14B . 0.9300 ?
C15 C8 . 1.523(3) ?
C15 H15A . 0.9600 ?
C15 H15B . 0.9600 ?
C15 H15C . 0.9600 ?
C1 C2 . 1.513(3) ?
C1 C10 . 1.541(3) ?
C1 C7 . 1.577(2) ?
C1 H1 . 0.9800 ?
C2 C3 . 1.534(3) ?
C3 O4 . 1.423(3) ?
C3 C4 . 1.523(3) ?
C3 H3 . 0.9800 ?
C4 C5 . 1.526(2) ?
C4 H4A . 0.9700 ?
C4 H4B . 0.9700 ?
C5 C11 . 1.497(3) ?
C5 C6 . 1.542(2) ?
C5 H5 . 0.9800 ?
C6 O3 . 1.464(2) ?
C6 C7 . 1.509(3) ?
C6 H6 . 0.9800 ?
C7 C8 . 1.546(2) ?
C7 H7 . 0.9800 ?
C8 O2 . 1.435(2) ?
C8 C9 . 1.530(3) ?
C9 C10 . 1.518(3) ?
C9 H9A . 0.9700 ?
C9 H9B . 0.9700 ?
C10 H10A . 0.9700 ?
C10 H10B . 0.9700 ?
C11 C12 . 1.490(3) ?
C12 O1 . 1.198(2) ?
C12 O3 . 1.349(2) ?
O2 H2 . 0.8200 ?
O4 H4 . 0.8200 ?

loop_
_geom_hbond_atom_site_label_D
_geom_hbond_atom_site_label_H
_geom_hbond_atom_site_label_A
_geom_hbond_site_symmetry_A
_geom_hbond_distance_DH
_geom_hbond_distance_HA
_geom_hbond_distance_DA
_geom_hbond_angle_DHA
_geom_hbond_publ_flag
O2 H2 O3 1_555 0.82 2.42 3.015(2) 131 yes
O4 H4 O2 2_455 0.82 2.03 2.819(2) 162 yes

loop_
_cod_related_entry_id
_cod_related_entry_database
_cod_related_entry_code
1 ChemSpider 30656800
